data_2236847
loop_
_publ_author_name
'Praveen, A. S.'
'Jasinski, Jerry P.'
'Keeley, Amanda C.'
'Yathirajan, H. S.'
'Narayana, B.'

_publ_section_title
;
 (<i>E</i>)-<i>N</i>'-(4-Methoxybenzylidene)-2-<i>m</i>-tolylacetohydrazide
;
_journal_coeditor_code CV5364
_journal_issue 12
_journal_name_full 'Acta Crystallographica Section E'
_journal_page_first o3435
_journal_paper_doi 10.1107/S1600536812047113
_journal_volume 68
_journal_year 2012
_chemical_formula_iupac 'C17 H18 N2 O2'
_chemical_formula_moiety 'C17 H18 N2 O2'
_chemical_formula_sum 'C17 H18 N2 O2'
_chemical_formula_weight 282.33
_chemical_name_systematic
;
(<i>E</i>)-<i>N</i>'-(4-Methoxybenzylidene)-2-<i>m</i>-tolylacetohydrazide
;
_space_group_IT_number 2
_symmetry_cell_setting triclinic
_symmetry_space_group_name_Hall '-P 1'
_symmetry_space_group_name_H-M 'P -1'
_atom_sites_solution_hydrogens geom
_atom_sites_solution_primary direct
_atom_sites_solution_secondary difmap
_audit_creation_method SHELXL-97
_cell_angle_alpha 112.130(9)
_cell_angle_beta 95.507(10)
_cell_angle_gamma 96.601(9)
_cell_formula_units_Z 2
_cell_length_a 6.4961(8)
_cell_length_b 9.8047(10)
_cell_length_c 12.7464(13)
_cell_measurement_reflns_used 1237
_cell_measurement_temperature 173(2)
_cell_measurement_theta_max 72.4378
_cell_measurement_theta_min 3.7841
_cell_volume 738.45(15)
_computing_cell_refinement '<i>CrysAlisPRO</i> (Oxford Diffraction, 2010)'
_computing_data_collection '<i>CrysAlisPRO</i> (Oxford Diffraction, 2010)'
_computing_data_reduction '<i>CrysAlisRED</i> (Oxford Diffraction, 2010)'
_computing_molecular_graphics '<i>SHELXTL</i> (Sheldrick, 2008)'
_computing_publication_material '<i>SHELXTL</i> (Sheldrick, 2008)'
_computing_structure_refinement '<i>SHELXL97</i> (Sheldrick, 2008)'
_computing_structure_solution '<i>SHELXS97</i> (Sheldrick, 2008)'
_diffrn_ambient_temperature 173(2)
_diffrn_detector_area_resol_mean 16.0416
_diffrn_measured_fraction_theta_full 0.999
_diffrn_measured_fraction_theta_max 0.969
_diffrn_measurement_device_type 'Oxford Diffraction Xcalibur Eos Gemini'
_diffrn_measurement_method '\w scans'
_diffrn_radiation_monochromator graphite
_diffrn_radiation_source 'Enhance (Cu) X-ray Source'
_diffrn_radiation_type CuK\a
_diffrn_radiation_wavelength 1.54184
_diffrn_reflns_av_R_equivalents 0.0337
_diffrn_reflns_av_sigmaI/netI 0.0579
_diffrn_reflns_limit_h_max 7
_diffrn_reflns_limit_h_min -8
_diffrn_reflns_limit_k_max 8
_diffrn_reflns_limit_k_min -12
_diffrn_reflns_limit_l_max 15
_diffrn_reflns_limit_l_min -11
_diffrn_reflns_number 4418
_diffrn_reflns_theta_full 67.50
_diffrn_reflns_theta_max 72.59
_diffrn_reflns_theta_min 3.79
_exptl_absorpt_coefficient_mu 0.675
_exptl_absorpt_correction_T_max 1.00000
_exptl_absorpt_correction_T_min 0.73489
_exptl_absorpt_correction_type multi-scan
_exptl_absorpt_process_details
;
(<i>CrysAlisPro</i>; Oxford Diffraction, 2010)
;
_exptl_crystal_colour colorless
_exptl_crystal_density_diffrn 1.270
_exptl_crystal_density_method 'not measured'
_exptl_crystal_description chunk
_exptl_crystal_F_000 300
_exptl_crystal_size_max 0.34
_exptl_crystal_size_mid 0.14
_exptl_crystal_size_min 0.06
_refine_diff_density_max 0.205
_refine_diff_density_min -0.199
_refine_ls_extinction_coef 0.0097(12)
_refine_ls_extinction_expression Fc^*^=kFc[1+0.001xFc^2^\l^3^/sin(2\q)]^-1/4^
_refine_ls_extinction_method SHELXL
_refine_ls_goodness_of_fit_ref 1.038
_refine_ls_hydrogen_treatment constr
_refine_ls_matrix_type full
_refine_ls_number_parameters 193
_refine_ls_number_reflns 2840
_refine_ls_number_restraints 0
_refine_ls_restrained_S_all 1.038
_refine_ls_R_factor_all 0.0735
_refine_ls_R_factor_gt 0.0521
_refine_ls_shift/su_max 0.000
_refine_ls_shift/su_mean 0.000
_refine_ls_structure_factor_coef Fsqd
_refine_ls_weighting_details 'calc w=1/[\s^2^(Fo^2^)+(0.0640P)^2^+0.0710P] where P=(Fo^2^+2Fc^2^)/3'
_refine_ls_weighting_scheme calc
_refine_ls_wR_factor_gt 0.1357
_refine_ls_wR_factor_ref 0.1582
_reflns_number_gt 2032
_reflns_number_total 2840
_reflns_threshold_expression >2sigma(I)
_cod_data_source_file cv5364.cif
_cod_data_source_block I
_cod_original_cell_volume 738.45(14)
_cod_database_code 2236847
_cod_database_fobs_code 2236847

loop_
_symmetry_equiv_pos_as_xyz
'x, y, z'
'-x, -y, -z'

loop_
_atom_site_type_symbol
_atom_site_label
_atom_site_fract_x
_atom_site_fract_y
_atom_site_fract_z
_atom_site_U_iso_or_equiv
_atom_site_adp_type
_atom_site_calc_flag
_atom_site_refinement_flags
_atom_site_occupancy
_atom_site_symmetry_multiplicity
O O1 0.4694(2) 0.19694(16) 0.05426(13) 0.0429(4) Uani d . 1 1
O O2 1.6491(2) -0.04156(17) -0.38486(13) 0.0482(4) Uani d . 1 1
N N1 0.7161(2) 0.09164(19) -0.04553(14) 0.0363(4) Uani d . 1 1
H H1 0.6645 0.0052 -0.0486 0.044 Uiso calc R 1 1
N N2 0.8879(2) 0.10557(19) -0.09800(14) 0.0365(4) Uani d . 1 1
C C1 0.6266(3) 0.2111(2) 0.01087(17) 0.0376(5) Uani d . 1 1
C C2 0.7332(4) 0.3634(2) 0.02237(19) 0.0447(5) Uani d . 1 1
H H2A 0.8138 0.3528 -0.0397 0.054 Uiso calc R 1 1
H H2B 0.6288 0.4255 0.0188 0.054 Uiso calc R 1 1
C C3 0.8763(3) 0.4349(2) 0.13628(19) 0.0397(5) Uani d . 1 1
C C4 1.0802(4) 0.4059(2) 0.1471(2) 0.0488(6) Uani d . 1 1
H H4 1.1354 0.3504 0.0826 0.059 Uiso calc R 1 1
C C5 1.2004(4) 0.4600(3) 0.2543(3) 0.0584(7) Uani d . 1 1
H H5 1.3365 0.4402 0.2617 0.070 Uiso calc R 1 1
C C6 1.1199(4) 0.5432(3) 0.3507(3) 0.0596(7) Uani d . 1 1
H H6 1.2023 0.5784 0.4222 0.071 Uiso calc R 1 1
C C7 0.9182(4) 0.5748(2) 0.3419(2) 0.0487(6) Uani d . 1 1
C C8 0.7994(3) 0.5198(2) 0.2336(2) 0.0419(5) Uani d . 1 1
H H8 0.6640 0.5408 0.2262 0.050 Uiso calc R 1 1
C C9 0.9579(3) -0.0161(2) -0.14981(17) 0.0353(5) Uani d . 1 1
H H9 0.8927 -0.1052 -0.1490 0.042 Uiso calc R 1 1
C C10 1.1381(3) -0.0163(2) -0.20977(16) 0.0336(4) Uani d . 1 1
C C11 1.2404(3) 0.1120(2) -0.21651(17) 0.0365(5) Uani d . 1 1
H H11 1.1929 0.2020 -0.1818 0.044 Uiso calc R 1 1
C C12 1.4114(3) 0.1087(2) -0.27377(18) 0.0376(5) Uani d . 1 1
H H12 1.4781 0.1958 -0.2771 0.045 Uiso calc R 1 1
C C13 1.4832(3) -0.0259(2) -0.32644(17) 0.0362(5) Uani d . 1 1
C C14 1.3827(3) -0.1543(2) -0.31983(18) 0.0403(5) Uani d . 1 1
H H14 1.4310 -0.2441 -0.3541 0.048 Uiso calc R 1 1
C C15 1.2124(3) -0.1503(2) -0.26320(17) 0.0379(5) Uani d . 1 1
H H15 1.1458 -0.2377 -0.2603 0.045 Uiso calc R 1 1
C C16 1.7630(3) 0.0894(3) -0.3878(2) 0.0523(6) Uani d . 1 1
H H16A 1.6733 0.1318 -0.4272 0.078 Uiso calc R 1 1
H H16B 1.8807 0.0643 -0.4272 0.078 Uiso calc R 1 1
H H16C 1.8118 0.1605 -0.3109 0.078 Uiso calc R 1 1
C C17 0.8251(5) 0.6648(3) 0.4450(2) 0.0709(8) Uani d . 1 1
H H17A 0.7722 0.7457 0.4325 0.106 Uiso calc R 1 1
H H17B 0.9312 0.7039 0.5114 0.106 Uiso calc R 1 1
H H17C 0.7128 0.6020 0.4568 0.106 Uiso calc R 1 1

loop_
_atom_site_aniso_label
_atom_site_aniso_U_11
_atom_site_aniso_U_22
_atom_site_aniso_U_33
_atom_site_aniso_U_12
_atom_site_aniso_U_13
_atom_site_aniso_U_23
O1 0.0382(8) 0.0476(9) 0.0442(8) 0.0160(7) 0.0149(7) 0.0148(7)
O2 0.0452(9) 0.0510(10) 0.0483(9) 0.0128(7) 0.0216(7) 0.0144(7)
N1 0.0370(9) 0.0360(9) 0.0391(9) 0.0108(7) 0.0137(7) 0.0150(7)
N2 0.0349(9) 0.0411(10) 0.0373(9) 0.0126(7) 0.0123(7) 0.0163(8)
C1 0.0375(11) 0.0448(12) 0.0347(10) 0.0177(9) 0.0081(9) 0.0164(9)
C2 0.0544(13) 0.0416(12) 0.0501(13) 0.0228(10) 0.0188(10) 0.0245(10)
C3 0.0438(12) 0.0301(10) 0.0523(13) 0.0117(9) 0.0164(10) 0.0204(9)
C4 0.0453(13) 0.0380(12) 0.0692(16) 0.0117(10) 0.0231(12) 0.0232(11)
C5 0.0348(12) 0.0457(14) 0.096(2) 0.0049(10) 0.0052(13) 0.0307(14)
C6 0.0587(16) 0.0412(13) 0.0705(18) -0.0021(11) -0.0082(13) 0.0199(12)
C7 0.0599(14) 0.0317(11) 0.0513(14) 0.0062(10) 0.0098(11) 0.0127(10)
C8 0.0418(12) 0.0312(10) 0.0584(14) 0.0134(9) 0.0173(10) 0.0194(10)
C9 0.0378(11) 0.0337(10) 0.0366(10) 0.0095(8) 0.0089(8) 0.0144(8)
C10 0.0347(10) 0.0361(10) 0.0310(10) 0.0106(8) 0.0071(8) 0.0126(8)
C11 0.0397(11) 0.0330(10) 0.0391(11) 0.0134(8) 0.0097(9) 0.0135(9)
C12 0.0389(11) 0.0360(11) 0.0403(11) 0.0089(8) 0.0086(9) 0.0160(9)
C13 0.0348(10) 0.0428(11) 0.0310(10) 0.0098(8) 0.0075(8) 0.0130(9)
C14 0.0429(12) 0.0357(11) 0.0405(11) 0.0149(9) 0.0126(9) 0.0091(9)
C15 0.0426(11) 0.0320(10) 0.0400(11) 0.0095(8) 0.0103(9) 0.0132(9)
C16 0.0429(13) 0.0643(16) 0.0530(14) 0.0051(11) 0.0186(11) 0.0249(12)
C17 0.096(2) 0.0541(16) 0.0542(16) 0.0169(15) 0.0162(15) 0.0096(13)

loop_
_atom_type_symbol
_atom_type_description
_atom_type_scat_dispersion_real
_atom_type_scat_dispersion_imag
_atom_type_scat_source
C C 0.0181 0.0091 'International Tables Vol C Tables 4.2.6.8 and 6.1.1.4'
H H 0.0000 0.0000 'International Tables Vol C Tables 4.2.6.8 and 6.1.1.4'
N N 0.0311 0.0180 'International Tables Vol C Tables 4.2.6.8 and 6.1.1.4'
O O 0.0492 0.0322 'International Tables Vol C Tables 4.2.6.8 and 6.1.1.4'

loop_
_geom_angle_atom_site_label_1
_geom_angle_atom_site_label_2
_geom_angle_atom_site_label_3
_geom_angle
C13 O2 C16 117.66(17)
C1 N1 N2 121.37(17)
C1 N1 H1 119.3
N2 N1 H1 119.3
C9 N2 N1 115.66(17)
O1 C1 N1 121.0(2)
O1 C1 C2 121.47(18)
N1 C1 C2 117.52(18)
C3 C2 C1 108.30(17)
C3 C2 H2A 110.0
C1 C2 H2A 110.0
C3 C2 H2B 110.0
C1 C2 H2B 110.0
H2A C2 H2B 108.4
C8 C3 C4 118.9(2)
C8 C3 C2 119.98(19)
C4 C3 C2 120.8(2)
C5 C4 C3 119.6(2)
C5 C4 H4 120.2
C3 C4 H4 120.2
C4 C5 C6 120.6(2)
C4 C5 H5 119.7
C6 C5 H5 119.7
C5 C6 C7 120.8(3)
C5 C6 H6 119.6
C7 C6 H6 119.6
C6 C7 C8 117.9(2)
C6 C7 C17 122.3(3)
C8 C7 C17 119.8(2)
C3 C8 C7 122.1(2)
C3 C8 H8 119.0
C7 C8 H8 119.0
N2 C9 C10 120.92(18)
N2 C9 H9 119.5
C10 C9 H9 119.5
C11 C10 C15 118.04(18)
C11 C10 C9 122.64(18)
C15 C10 C9 119.32(18)
C12 C11 C10 121.44(18)
C12 C11 H11 119.3
C10 C11 H11 119.3
C11 C12 C13 119.67(19)
C11 C12 H12 120.2
C13 C12 H12 120.2
O2 C13 C14 116.24(18)
O2 C13 C12 124.44(19)
C14 C13 C12 119.32(19)
C15 C14 C13 120.69(19)
C15 C14 H14 119.7
C13 C14 H14 119.7
C14 C15 C10 120.84(19)
C14 C15 H15 119.6
C10 C15 H15 119.6
O2 C16 H16A 109.5
O2 C16 H16B 109.5
H16A C16 H16B 109.5
O2 C16 H16C 109.5
H16A C16 H16C 109.5
H16B C16 H16C 109.5
C7 C17 H17A 109.5
C7 C17 H17B 109.5
H17A C17 H17B 109.5
C7 C17 H17C 109.5
H17A C17 H17C 109.5
H17B C17 H17C 109.5

loop_
_geom_bond_atom_site_label_1
_geom_bond_atom_site_label_2
_geom_bond_distance
O1 C1 1.225(2)
O2 C13 1.358(2)
O2 C16 1.422(3)
N1 C1 1.352(2)
N1 N2 1.374(2)
N1 H1 0.8600
N2 C9 1.286(2)
C1 C2 1.520(3)
C2 C3 1.513(3)
C2 H2A 0.9700
C2 H2B 0.9700
C3 C8 1.385(3)
C3 C4 1.391(3)
C4 C5 1.383(4)
C4 H4 0.9300
C5 C6 1.383(4)
C5 H5 0.9300
C6 C7 1.384(3)
C6 H6 0.9300
C7 C8 1.389(3)
C7 C17 1.508(3)
C8 H8 0.9300
C9 C10 1.457(3)
C9 H9 0.9300
C10 C11 1.390(3)
C10 C15 1.399(3)
C11 C12 1.383(3)
C11 H11 0.9300
C12 C13 1.394(3)
C12 H12 0.9300
C13 C14 1.386(3)
C14 C15 1.374(3)
C14 H14 0.9300
C15 H15 0.9300
C16 H16A 0.9600
C16 H16B 0.9600
C16 H16C 0.9600
C17 H17A 0.9600
C17 H17B 0.9600
C17 H17C 0.9600

loop_
_geom_hbond_atom_site_label_D
_geom_hbond_atom_site_label_H
_geom_hbond_atom_site_label_A
_geom_hbond_site_symmetry_A
_geom_hbond_distance_DH
_geom_hbond_distance_HA
_geom_hbond_distance_DA
_geom_hbond_angle_DHA
N1 H1 O1 2_655 0.86 2.04 2.902(2) 177.6
C15 H15 Cg 2_755 0.93 2.63 3.557(2) 173.0

loop_
_geom_torsion_atom_site_label_1
_geom_torsion_atom_site_label_2
_geom_torsion_atom_site_label_3
_geom_torsion_atom_site_label_4
_geom_torsion
C1 N1 N2 C9 -179.39(18)
N2 N1 C1 O1 177.62(17)
N2 N1 C1 C2 -4.8(3)
O1 C1 C2 C3 83.1(2)
N1 C1 C2 C3 -94.5(2)
C1 C2 C3 C8 -88.4(2)
C1 C2 C3 C4 85.9(2)
C8 C3 C4 C5 1.0(3)
C2 C3 C4 C5 -173.3(2)
C3 C4 C5 C6 -0.3(3)
C4 C5 C6 C7 -0.3(4)
C5 C6 C7 C8 0.3(4)
C5 C6 C7 C17 179.8(2)
C4 C3 C8 C7 -1.2(3)
C2 C3 C8 C7 173.23(19)
C6 C7 C8 C3 0.5(3)
C17 C7 C8 C3 -179.1(2)
N1 N2 C9 C10 179.35(16)
N2 C9 C10 C11 -1.4(3)
N2 C9 C10 C15 178.72(18)
C15 C10 C11 C12 -0.2(3)
C9 C10 C11 C12 179.85(18)
C10 C11 C12 C13 0.2(3)
C16 O2 C13 C14 -176.56(19)
C16 O2 C13 C12 3.1(3)
C11 C12 C13 O2 179.91(18)
C11 C12 C13 C14 -0.5(3)
O2 C13 C14 C15 -179.62(18)
C12 C13 C14 C15 0.7(3)
C13 C14 C15 C10 -0.7(3)
C11 C10 C15 C14 0.5(3)
C9 C10 C15 C14 -179.58(18)

loop_
_cod_related_entry_id
_cod_related_entry_database
_cod_related_entry_code
1 ChemSpider 30658210
